data_7717299
loop_
_publ_author_name
'Czernetzki, Corinna'
'Arrowsmith, Merle'
'J&#xfc;rgensen, Malte'
'Hagspiel, Stephan'
'Braunschweig, Holger'

_publ_section_title
;
 Synthesis and structures of molecular beryllium Grignard analogues
 featuring terminal and bridging pseudohalides.
;
_journal_issue 45
_journal_name_full 'Dalton transactions (Cambridge, England : 2003)'
_journal_page_first 18296
_journal_page_last 18303
_journal_paper_doi 10.1039/d4dt02457e
_journal_volume 53
_journal_year 2024
_chemical_formula_moiety 'C31 H44 Be N O P'
_chemical_formula_sum 'C31 H44 Be N O P'
_chemical_formula_weight 486.65
_chemical_name_systematic '[(CAAC)(Dur)Be(OCP)], 4b'
_chemical_properties_physical Air-sensitive,Moisture-sensitive
_space_group_crystal_system orthorhombic
_space_group_IT_number 61
_space_group_name_Hall '-P 2ac 2ab'
_space_group_name_H-M_alt 'P b c a'
_atom_sites_solution_hydrogens geom
_atom_sites_solution_primary dual
_atom_sites_solution_secondary difmap
_audit_creation_date 2022-11-03
_audit_creation_method 'CIF-fill 1.3n (K.Radacki, 2005-22)'
_audit_update_record
;
2024-08-22 deposited with the CCDC.	2024-10-14 downloaded from the CCDC.
;
_cell_angle_alpha 90
_cell_angle_beta 90
_cell_angle_gamma 90
_cell_formula_units_Z 8
_cell_length_a 18.2979(2)
_cell_length_b 16.8696(2)
_cell_length_c 18.7109(2)
_cell_measurement_reflns_used 18876
_cell_measurement_temperature 100(2)
_cell_measurement_theta_max 74.9480
_cell_measurement_theta_min 4.2380
_cell_volume 5775.65(11)
_computing_cell_refinement 'CrysAlisPro 1.171.42.68a (Rigaku OD, 2022)'
_computing_data_collection 'CrysAlisPro 1.171.42.68a (Rigaku OD, 2022)'
_computing_data_reduction 'CrysAlisPro 1.171.42.68a (Rigaku OD, 2022)'
_computing_molecular_graphics 'ShelXLe (Huebschle et all, 2011)'
_computing_publication_material 'SHELXL-2018/3 (Sheldrick, 2018)'
_computing_structure_refinement 'SHELXL-2018/3 (Sheldrick, 2018)'
_computing_structure_solution 'SHELXT 2014/5 (Sheldrick, 2014)'
_diffrn_ambient_environment N~2~
_diffrn_ambient_temperature 100(2)
_diffrn_detector HPA
_diffrn_detector_area_resol_mean 10.0
_diffrn_detector_type 'HyPix Arc150'
_diffrn_measured_fraction_theta_full 0.999
_diffrn_measured_fraction_theta_max 0.999
_diffrn_measurement_details
;
 List of Runs (angles in degrees, time in seconds):
 --------------------------------------------------------------------------
  1  \w    -54.00 -15.00   0.50    1.08    --  -60.16 121.00 178.00   78
  2  \w     17.00  68.00   0.50    1.08    --   58.30-121.00  96.00  102
  3  \w     39.00  92.00   0.50    1.08    --   85.25-120.00-111.41  106
  4  \w     53.00  79.00   0.50    1.08    --   85.25 -96.00 -43.43   52
  5  \w     64.00  92.00   0.50    1.08    --   85.25 -94.00 152.63   56
  6  \w   -125.00 -93.00   0.50    1.08    --  -79.50 -54.00-164.34   64
  7  \w     52.00  78.00   0.50    1.08    --   85.25-106.00 143.06   52
  8  \w     46.00  95.00   0.50    1.08    --   85.25-115.00  29.38   98
  9  \w   -125.00 -99.00   0.50    1.08    --  -79.50-113.00  12.03   52
 10  \w    -93.00 -53.00   0.50    1.08    --  -69.71 121.00 178.00   80
 11  \w   -111.00 -78.00   0.50    1.08    --  -62.00 -47.00 -15.48   66
 12  \w    105.00 131.00   0.50    1.08    --   85.25 118.00 173.31   52
 13  \w    103.00 129.00   0.50    1.08    --   85.25 116.00-139.89   52
 14  \w    -97.00 -61.00   0.50    1.08    --  -46.00 -40.00  54.52   72
 15  \w     96.00 132.00   0.50    1.08    --   85.25 129.00 -67.85   72
 16  \w   -120.00 -94.00   0.50    1.08    --  -79.50 -64.00 136.72   52
 17  \w     42.00  76.00   0.50    1.08    --   85.25-100.00-117.71   68
 18  \w   -125.00-100.00   0.50    1.08    --  -78.00 -56.00   5.14   50
 19  \w    -88.00 -63.00   0.50    1.08    --  -76.30 121.00 178.00   50
 20  \w     -6.00  19.00   0.50    1.08    --  -10.00  78.00  39.20   50
 21  \w     46.00  71.00   0.50    1.08    --   85.25 -75.00  84.99   50
 22  \w     98.00 124.00   0.50    1.08    --   85.25  60.00 -57.09   52
 23  \w     99.00 125.00   0.50    1.08    --   85.25  59.00 -42.35   52
 24  \w     97.00 122.00   0.50    1.08    --   85.25  40.00  81.02   50
 25  \w     36.00  71.00   0.50    1.08    --   82.35-121.00  96.00   70
 26  \w     49.00  78.00   0.50    1.08    --   85.25 -77.00  27.08   58
 27  \w     50.00  78.00   0.50    1.08    --   85.25 -80.00 -98.90   56
 28  \w     48.00  73.00   0.50    1.08    --   85.25 -77.00 -86.78   50
 29  \w     35.00  60.00   0.50    1.08    --   71.06-121.00  96.00   50
 30  \w     45.00  71.00   0.50    1.08    --   85.25-126.00  83.98   52
;
_diffrn_measurement_device 'four-circle diffractometer'
_diffrn_measurement_device_type 'Rigaku XtaLAB Synergy-R'
_diffrn_measurement_method '\w scans'
_diffrn_orient_matrix_type
;
 CrysAlisPro convention (1999,Acta A55,543-557)
;
_diffrn_orient_matrix_UB_11 -0.0494559000
_diffrn_orient_matrix_UB_12 -0.0312947000
_diffrn_orient_matrix_UB_13 0.0604474000
_diffrn_orient_matrix_UB_21 -0.0457250000
_diffrn_orient_matrix_UB_22 -0.0462293000
_diffrn_orient_matrix_UB_23 -0.0551896000
_diffrn_orient_matrix_UB_31 0.0505309000
_diffrn_orient_matrix_UB_32 -0.0722166000
_diffrn_orient_matrix_UB_33 0.0091786000
_diffrn_radiation_monochromator 'multi-layer mirror'
_diffrn_radiation_probe x-ray
_diffrn_radiation_type CuK\a
_diffrn_radiation_wavelength 1.54184
_diffrn_radiation_xray_symbol K-L~2,3~
_diffrn_reflns_av_R_equivalents 0.0370
_diffrn_reflns_av_unetI/netI 0.0244
_diffrn_reflns_Laue_measured_fraction_full 0.999
_diffrn_reflns_Laue_measured_fraction_max 0.999
_diffrn_reflns_limit_h_max 22
_diffrn_reflns_limit_h_min -22
_diffrn_reflns_limit_k_max 19
_diffrn_reflns_limit_k_min -20
_diffrn_reflns_limit_l_max 21
_diffrn_reflns_limit_l_min -22
_diffrn_reflns_number 39905
_diffrn_reflns_point_group_measured_fraction_full 0.999
_diffrn_reflns_point_group_measured_fraction_max 0.999
_diffrn_reflns_theta_full 67.684
_diffrn_reflns_theta_max 70.071
_diffrn_reflns_theta_min 4.277
_diffrn_source 'rotating-anode X-ray tube'
_diffrn_source_type 'PhotonJet-R X-ray Source'
_exptl_absorpt_coefficient_mu 0.996
_exptl_absorpt_correction_T_max 1.000
_exptl_absorpt_correction_T_min 0.476
_exptl_absorpt_correction_type gaussian
_exptl_absorpt_process_details
;
 CrysAlisPro 1.171.42.68a (Rigaku Oxford Diffraction, 2022) Numerical 
 absorption correction based on gaussian integration over a multifaceted 
 crystal model Empirical absorption correction using spherical harmonics, 
 implemented in SCALE3 ABSPACK scaling algorithm.
;
_exptl_crystal_colour 'clear light brown'
_exptl_crystal_density_diffrn 1.119
_exptl_crystal_description plate
_exptl_crystal_F_000 2112
_exptl_crystal_preparation
;
 Crystalls were grown from saturated solution of Benzene. For data collection 
 the crystal was immersed in a film of perfluoropolyether oil, mounted on a 
 polyimide loop and transferred to stream of cold nitrogen (Oxford Cryostream 
 800).
;
_exptl_crystal_size_max 0.440
_exptl_crystal_size_mid 0.180
_exptl_crystal_size_min 0.160
_refine_diff_density_max 0.310
_refine_diff_density_min -0.392
_refine_diff_density_rms 0.048
_refine_ls_extinction_method none
_refine_ls_goodness_of_fit_ref 1.053
_refine_ls_hydrogen_treatment constr
_refine_ls_matrix_type full
_refine_ls_number_parameters 328
_refine_ls_number_reflns 5478
_refine_ls_number_restraints 0
_refine_ls_restrained_S_all 1.053
_refine_ls_R_factor_all 0.0509
_refine_ls_R_factor_gt 0.0443
_refine_ls_shift/su_max 0.000
_refine_ls_shift/su_mean 0.000
_refine_ls_structure_factor_coef Fsqd
_refine_ls_weighting_details
;
 w=1/[\s^2^(Fo^2^)+(0.0786P)^2^+1.5712P] where P=(Fo^2^+2Fc^2^)/3
;
_refine_ls_weighting_scheme calc
_refine_ls_wR_factor_gt 0.1237
_refine_ls_wR_factor_ref 0.1280
_reflns_Friedel_coverage 0.000
_reflns_number_gt 4669
_reflns_number_total 5478
_reflns_threshold_expression 'I > 2\s(I)'
_cod_data_source_file d4dt02457e2.cif
_cod_data_source_block CoCz104_CoCz_a
_cod_depositor_comments 'Adding full bibliography for 7717294--7717301.cif.'
_cod_database_code 7717299
_shelx_shelxl_version_number 2018/3
_shelx_space_group_comment
;
 The symmetry employed for this shelxl refinement is uniquely defined by the 
 following loop, which should always be used as a source of symmetry 
 information in preference to the above space-group names. They are only 
 intended as comments.
;
_shelx_estimated_absorpt_t_min 0.668
_shelx_estimated_absorpt_t_max 0.857

loop_
_space_group_symop_operation_xyz
'x, y, z'
'-x+1/2, -y, z+1/2'
'-x, y+1/2, -z+1/2'
'x+1/2, -y+1/2, -z'
'-x, -y, -z'
'x-1/2, y, -z-1/2'
'x, -y-1/2, z-1/2'
'-x-1/2, y-1/2, z'

loop_
_atom_site_label
_atom_site_type_symbol
_atom_site_fract_x
_atom_site_fract_y
_atom_site_fract_z
_atom_site_U_iso_or_equiv
_atom_site_adp_type
_atom_site_occupancy
_atom_site_site_symmetry_order
_atom_site_calc_flag
_atom_site_refinement_flags_posn
_atom_site_refinement_flags_adp
_atom_site_refinement_flags_occupancy
_atom_site_disorder_assembly
_atom_site_disorder_group
Be1_1 Be 0.58117(11) 0.43231(11) 0.30654(10) 0.0251(4) Uani 1 1 d . . . . .
O1_1 O 0.61032(6) 0.38247(6) 0.24258(6) 0.0305(3) Uani 1 1 d . . . . .
P1_1 P 0.74398(2) 0.30675(3) 0.21165(3) 0.03788(15) Uani 1 1 d . . . . .
C1_1 C 0.67079(8) 0.34916(9) 0.23018(8) 0.0279(3) Uani 1 1 d . . . . .
C1_2 C 0.49095(8) 0.47279(8) 0.29098(8) 0.0232(3) Uani 1 1 d . . . . .
N1_2 N 0.46198(6) 0.49191(7) 0.22994(6) 0.0226(3) Uani 1 1 d . . . . .
C2_2 C 0.43699(8) 0.48969(8) 0.35074(8) 0.0255(3) Uani 1 1 d . . . . .
C3_2 C 0.36656(8) 0.51584(9) 0.31139(8) 0.0279(3) Uani 1 1 d . . . . .
H3A_2 H 0.330376 0.472211 0.311003 0.033 Uiso 1 1 calc R U . . .
H3AB_2 H 0.344491 0.562278 0.335500 0.033 Uiso 1 1 calc R U . . .
C4_2 C 0.38903(8) 0.53730(9) 0.23489(8) 0.0254(3) Uani 1 1 d . . . . .
C5_2 C 0.42616(9) 0.41138(9) 0.39143(9) 0.0331(4) Uani 1 1 d . . . . .
H5A_2 H 0.409802 0.370213 0.358126 0.050 Uiso 1 1 calc R U . . .
H5B_2 H 0.389278 0.418743 0.428822 0.050 Uiso 1 1 calc R U . . .
H5C_2 H 0.472518 0.395281 0.413288 0.050 Uiso 1 1 calc R U . . .
C6_2 C 0.46511(9) 0.55235(9) 0.40356(8) 0.0311(3) Uani 1 1 d . . . . .
H6A_2 H 0.472757 0.602588 0.378344 0.047 Uiso 1 1 calc R U . . .
H6B_2 H 0.511438 0.534482 0.424323 0.047 Uiso 1 1 calc R U . . .
H6C_2 H 0.429085 0.559955 0.441700 0.047 Uiso 1 1 calc R U . . .
C7_2 C 0.40597(9) 0.62540(9) 0.22577(9) 0.0321(4) Uani 1 1 d . . . . .
H7A_2 H 0.425254 0.634818 0.177646 0.048 Uiso 1 1 calc R U . . .
H7B_2 H 0.442378 0.641596 0.261297 0.048 Uiso 1 1 calc R U . . .
H7C_2 H 0.361146 0.656303 0.232506 0.048 Uiso 1 1 calc R U . . .
C8_2 C 0.33376(8) 0.51206(10) 0.17880(9) 0.0316(4) Uani 1 1 d . . . . .
H8A_2 H 0.355809 0.516255 0.131223 0.047 Uiso 1 1 calc R U . . .
H8B_2 H 0.290766 0.546582 0.181439 0.047 Uiso 1 1 calc R U . . .
H8C_2 H 0.319021 0.457061 0.187550 0.047 Uiso 1 1 calc R U . . .
C1_3 C 0.49543(8) 0.47200(8) 0.16128(7) 0.0233(3) Uani 1 1 d . . . . .
C2_3 C 0.47390(8) 0.40035(8) 0.12941(8) 0.0252(3) Uani 1 1 d . . . . .
C3_3 C 0.50725(9) 0.37907(9) 0.06527(8) 0.0300(3) Uani 1 1 d . . . . .
H3_3 H 0.493741 0.330820 0.042676 0.036 Uiso 1 1 calc R U . . .
C4_3 C 0.55972(9) 0.42688(10) 0.03380(8) 0.0317(3) Uani 1 1 d . . . . .
H4_3 H 0.581472 0.411727 -0.010230 0.038 Uiso 1 1 calc R U . . .
C5_3 C 0.58028(8) 0.49672(10) 0.06676(8) 0.0295(3) Uani 1 1 d . . . . .
H5_3 H 0.616077 0.529354 0.044694 0.035 Uiso 1 1 calc R U . . .
C6_3 C 0.54977(8) 0.52045(9) 0.13158(8) 0.0254(3) Uani 1 1 d . . . . .
C7_3 C 0.41960(8) 0.34301(8) 0.16297(8) 0.0274(3) Uani 1 1 d . . . . .
H7_3 H 0.395501 0.370665 0.203949 0.033 Uiso 1 1 calc R U . . .
C8_3 C 0.45979(10) 0.27039(9) 0.19257(9) 0.0355(4) Uani 1 1 d . . . . .
H8A_3 H 0.484316 0.242493 0.153380 0.053 Uiso 1 1 calc R U . . .
H8B_3 H 0.424594 0.234732 0.215472 0.053 Uiso 1 1 calc R U . . .
H8C_3 H 0.496175 0.287507 0.227769 0.053 Uiso 1 1 calc R U . . .
C9_3 C 0.35967(9) 0.31774(10) 0.11018(9) 0.0335(4) Uani 1 1 d . . . . .
H9A_3 H 0.336828 0.364988 0.089449 0.050 Uiso 1 1 calc R U . . .
H9B_3 H 0.322631 0.286473 0.135400 0.050 Uiso 1 1 calc R U . . .
H9C_3 H 0.381330 0.285648 0.072000 0.050 Uiso 1 1 calc R U . . .
C10_3 C 0.58065(8) 0.59424(9) 0.16766(8) 0.0274(3) Uani 1 1 d . . . . .
H10_3 H 0.552439 0.603895 0.212601 0.033 Uiso 1 1 calc R U . . .
C11_3 C 0.66114(9) 0.58049(10) 0.18769(9) 0.0327(4) Uani 1 1 d . . . . .
H11A_3 H 0.689631 0.570520 0.144257 0.049 Uiso 1 1 calc R U . . .
H11B_3 H 0.664816 0.534608 0.219610 0.049 Uiso 1 1 calc R U . . .
H11C_3 H 0.680298 0.627589 0.211967 0.049 Uiso 1 1 calc R U . . .
C12_3 C 0.57426(10) 0.66806(10) 0.12033(9) 0.0362(4) Uani 1 1 d . . . . .
H12A_3 H 0.602299 0.660023 0.076303 0.054 Uiso 1 1 calc R U . . .
H12B_3 H 0.593586 0.714133 0.146036 0.054 Uiso 1 1 calc R U . . .
H12C_3 H 0.522799 0.677239 0.108396 0.054 Uiso 1 1 calc R U . . .
C1_4 C 0.63203(8) 0.44383(8) 0.38473(8) 0.0235(3) Uani 1 1 d . . . . .
C2_4 C 0.66072(8) 0.51732(8) 0.40770(8) 0.0232(3) Uani 1 1 d . . . . .
C3_4 C 0.70633(8) 0.52286(8) 0.46777(8) 0.0248(3) Uani 1 1 d . . . . .
C4_4 C 0.72064(8) 0.45452(9) 0.50644(8) 0.0263(3) Uani 1 1 d . . . . .
H4_4 H 0.751156 0.458038 0.547398 0.032 Uiso 1 1 calc R U . . .
C5_4 C 0.69214(8) 0.38109(9) 0.48768(8) 0.0257(3) Uani 1 1 d . . . . .
C6_4 C 0.64870(8) 0.37613(8) 0.42591(8) 0.0245(3) Uani 1 1 d . . . . .
C7_4 C 0.64201(8) 0.59317(9) 0.36880(8) 0.0275(3) Uani 1 1 d . . . . .
H7A_4 H 0.686893 0.617559 0.350566 0.041 Uiso 1 1 calc R U . . .
H7B_4 H 0.617788 0.629833 0.401809 0.041 Uiso 1 1 calc R U . . .
H7C_4 H 0.609202 0.581284 0.328810 0.041 Uiso 1 1 calc R U . . .
C8_4 C 0.73919(9) 0.60113(9) 0.49032(9) 0.0304(3) Uani 1 1 d . . . . .
H8A_4 H 0.772449 0.620096 0.453002 0.046 Uiso 1 1 calc R U . . .
H8B_4 H 0.766321 0.594042 0.535024 0.046 Uiso 1 1 calc R U . . .
H8C_4 H 0.700100 0.640027 0.497573 0.046 Uiso 1 1 calc R U . . .
C9_4 C 0.70796(10) 0.30948(9) 0.53318(9) 0.0350(4) Uani 1 1 d . . . . .
H9A_4 H 0.734126 0.269861 0.504682 0.053 Uiso 1 1 calc R U . . .
H9B_4 H 0.661889 0.286838 0.550406 0.053 Uiso 1 1 calc R U . . .
H9C_4 H 0.738151 0.325153 0.574070 0.053 Uiso 1 1 calc R U . . .
C10_4 C 0.61876(9) 0.29563(9) 0.40475(9) 0.0320(4) Uani 1 1 d . . . . .
H10A_4 H 0.586780 0.301467 0.363068 0.048 Uiso 1 1 calc R U . . .
H10B_4 H 0.590806 0.273332 0.444655 0.048 Uiso 1 1 calc R U . . .
H10C_4 H 0.659335 0.260077 0.392873 0.048 Uiso 1 1 calc R U . . .

loop_
_atom_site_aniso_label
_atom_site_aniso_U_11
_atom_site_aniso_U_22
_atom_site_aniso_U_33
_atom_site_aniso_U_23
_atom_site_aniso_U_13
_atom_site_aniso_U_12
Be1_1 0.0257(9) 0.0247(9) 0.0250(9) 0.0004(7) -0.0012(8) 0.0005(7)
O1_1 0.0274(5) 0.0362(6) 0.0280(6) -0.0055(5) -0.0032(5) 0.0073(4)
P1_1 0.0283(2) 0.0376(3) 0.0477(3) -0.00939(19) 0.00411(19) 0.00500(17)
C1_1 0.0288(8) 0.0277(7) 0.0270(8) -0.0037(6) -0.0033(6) 0.0011(6)
C1_2 0.0243(7) 0.0216(6) 0.0235(7) -0.0014(5) -0.0005(6) -0.0021(5)
N1_2 0.0212(6) 0.0228(6) 0.0238(6) -0.0001(5) -0.0015(5) 0.0015(5)
C2_2 0.0229(7) 0.0285(7) 0.0251(8) 0.0000(6) 0.0020(6) 0.0009(6)
C3_2 0.0221(7) 0.0322(8) 0.0292(8) -0.0002(6) 0.0018(6) 0.0016(6)
C4_2 0.0205(7) 0.0259(7) 0.0298(8) 0.0001(6) -0.0004(6) 0.0039(5)
C5_2 0.0316(8) 0.0357(8) 0.0319(8) 0.0056(7) 0.0051(7) 0.0012(7)
C6_2 0.0277(8) 0.0372(8) 0.0283(8) -0.0058(7) 0.0006(6) 0.0029(6)
C7_2 0.0295(8) 0.0258(7) 0.0410(9) 0.0029(6) 0.0015(7) 0.0047(6)
C8_2 0.0249(7) 0.0367(8) 0.0331(8) 0.0007(7) -0.0049(7) 0.0063(6)
C1_3 0.0225(7) 0.0267(7) 0.0208(7) 0.0009(6) -0.0018(6) 0.0037(6)
C2_3 0.0254(7) 0.0253(7) 0.0250(7) 0.0008(6) -0.0042(6) 0.0027(6)
C3_3 0.0327(8) 0.0297(7) 0.0275(8) -0.0048(6) -0.0046(7) 0.0025(6)
C4_3 0.0299(8) 0.0416(8) 0.0236(7) -0.0044(7) 0.0004(6) 0.0047(7)
C5_3 0.0250(7) 0.0390(8) 0.0245(8) 0.0018(6) 0.0004(6) -0.0014(6)
C6_3 0.0232(7) 0.0291(7) 0.0239(7) 0.0017(6) -0.0029(6) 0.0004(6)
C7_3 0.0302(8) 0.0239(7) 0.0281(8) 0.0002(6) -0.0043(6) -0.0011(6)
C8_3 0.0444(9) 0.0257(8) 0.0363(9) 0.0023(7) -0.0099(8) 0.0001(7)
C9_3 0.0335(8) 0.0325(8) 0.0345(9) 0.0001(7) -0.0073(7) -0.0038(7)
C10_3 0.0262(7) 0.0315(7) 0.0246(7) 0.0004(6) 0.0010(6) -0.0036(6)
C11_3 0.0261(8) 0.0442(9) 0.0278(8) -0.0043(7) 0.0027(7) -0.0058(7)
C12_3 0.0423(9) 0.0324(8) 0.0338(9) 0.0029(7) -0.0001(7) -0.0065(7)
C1_4 0.0216(7) 0.0260(7) 0.0230(7) -0.0011(6) 0.0010(6) 0.0027(5)
C2_4 0.0217(7) 0.0252(7) 0.0226(7) -0.0005(5) 0.0035(6) 0.0012(5)
C3_4 0.0222(7) 0.0278(7) 0.0245(7) -0.0031(6) 0.0030(6) -0.0006(6)
C4_4 0.0230(7) 0.0332(8) 0.0226(7) -0.0018(6) -0.0024(6) 0.0006(6)
C5_4 0.0244(7) 0.0279(7) 0.0248(7) 0.0006(6) 0.0007(6) 0.0043(6)
C6_4 0.0238(7) 0.0248(7) 0.0249(7) -0.0019(6) 0.0012(6) 0.0007(6)
C7_4 0.0281(7) 0.0260(7) 0.0285(8) 0.0006(6) 0.0015(6) 0.0011(6)
C8_4 0.0284(8) 0.0315(8) 0.0312(8) -0.0040(6) 0.0005(6) -0.0046(6)
C9_4 0.0416(9) 0.0309(8) 0.0325(8) 0.0036(7) -0.0074(7) 0.0024(7)
C10_4 0.0376(8) 0.0266(8) 0.0317(8) -0.0002(6) -0.0059(7) -0.0017(6)

loop_
_atom_type_symbol
_atom_type_description
_atom_type_scat_dispersion_real
_atom_type_scat_dispersion_imag
_atom_type_scat_source
C C 0.0181 0.0091 'International Tables Vol C Tables 4.2.6.8 and 6.1.1.4'
H H 0.0000 0.0000 'International Tables Vol C Tables 4.2.6.8 and 6.1.1.4'
Be Be 0.0038 0.0014 'International Tables Vol C Tables 4.2.6.8 and 6.1.1.4'
N N 0.0311 0.0180 'International Tables Vol C Tables 4.2.6.8 and 6.1.1.4'
O O 0.0492 0.0322 'International Tables Vol C Tables 4.2.6.8 and 6.1.1.4'
P P 0.2955 0.4335 'International Tables Vol C Tables 4.2.6.8 and 6.1.1.4'

loop_
_exptl_crystal_face_index_h
_exptl_crystal_face_index_k
_exptl_crystal_face_index_l
_exptl_crystal_face_perp_dist
0 -1 0 0.0805
-1 0 0 0.1937
1 0 -1 0.1767
-1 0 1 0.1717
0 -1 1 0.0922
0 1 -1 0.0838
0 0 1 0.0988
0 0 -1 0.0637
0 -1 -1 0.0739
0 1 1 0.0846
1 0 1 0.1818
-1 0 -1 0.1423

loop_
_geom_angle_atom_site_label_1
_geom_angle_atom_site_label_2
_geom_angle_atom_site_label_3
_geom_angle
_geom_angle_site_symmetry_1
_geom_angle_site_symmetry_3
_geom_angle_publ_flag
O1_1 Be1_1 C1_4 121.47(13) . . ?
O1_1 Be1_1 C1_2 113.12(13) . . ?
C1_4 Be1_1 C1_2 125.39(13) . . ?
C1_1 O1_1 Be1_1 132.99(13) . . ?
O1_1 C1_1 P1_1 177.45(14) . . ?
N1_2 C1_2 C2_2 109.59(12) . . ?
N1_2 C1_2 Be1_1 127.36(13) . . ?
C2_2 C1_2 Be1_1 123.05(12) . . ?
C1_2 N1_2 C1_3 122.98(12) . . ?
C1_2 N1_2 C4_2 115.06(12) . . ?
C1_3 N1_2 C4_2 121.96(11) . . ?
C1_2 C2_2 C6_2 112.65(12) . . ?
C1_2 C2_2 C5_2 106.68(12) . . ?
C6_2 C2_2 C5_2 108.41(13) . . ?
C1_2 C2_2 C3_2 104.15(12) . . ?
C6_2 C2_2 C3_2 112.88(12) . . ?
C5_2 C2_2 C3_2 111.91(12) . . ?
C4_2 C3_2 C2_2 106.74(12) . . ?
C4_2 C3_2 H3A_2 110.4 . . ?
C2_2 C3_2 H3A_2 110.4 . . ?
C4_2 C3_2 H3AB_2 110.4 . . ?
C2_2 C3_2 H3AB_2 110.4 . . ?
H3A_2 C3_2 H3AB_2 108.6 . . ?
C8_2 C4_2 C7_2 109.31(13) . . ?
C8_2 C4_2 C3_2 113.61(13) . . ?
C7_2 C4_2 C3_2 112.86(13) . . ?
C8_2 C4_2 N1_2 113.33(12) . . ?
C7_2 C4_2 N1_2 107.51(11) . . ?
C3_2 C4_2 N1_2 99.85(11) . . ?
C2_2 C5_2 H5A_2 109.5 . . ?
C2_2 C5_2 H5B_2 109.5 . . ?
H5A_2 C5_2 H5B_2 109.5 . . ?
C2_2 C5_2 H5C_2 109.5 . . ?
H5A_2 C5_2 H5C_2 109.5 . . ?
H5B_2 C5_2 H5C_2 109.5 . . ?
C2_2 C6_2 H6A_2 109.5 . . ?
C2_2 C6_2 H6B_2 109.5 . . ?
H6A_2 C6_2 H6B_2 109.5 . . ?
C2_2 C6_2 H6C_2 109.5 . . ?
H6A_2 C6_2 H6C_2 109.5 . . ?
H6B_2 C6_2 H6C_2 109.5 . . ?
C4_2 C7_2 H7A_2 109.5 . . ?
C4_2 C7_2 H7B_2 109.5 . . ?
H7A_2 C7_2 H7B_2 109.5 . . ?
C4_2 C7_2 H7C_2 109.5 . . ?
H7A_2 C7_2 H7C_2 109.5 . . ?
H7B_2 C7_2 H7C_2 109.5 . . ?
C4_2 C8_2 H8A_2 109.5 . . ?
C4_2 C8_2 H8B_2 109.5 . . ?
H8A_2 C8_2 H8B_2 109.5 . . ?
C4_2 C8_2 H8C_2 109.5 . . ?
H8A_2 C8_2 H8C_2 109.5 . . ?
H8B_2 C8_2 H8C_2 109.5 . . ?
C6_3 C1_3 C2_3 122.17(13) . . ?
C6_3 C1_3 N1_2 120.75(13) . . ?
C2_3 C1_3 N1_2 116.96(13) . . ?
C3_3 C2_3 C1_3 117.68(14) . . ?
C3_3 C2_3 C7_3 118.52(13) . . ?
C1_3 C2_3 C7_3 123.70(13) . . ?
C4_3 C3_3 C2_3 121.32(14) . . ?
C4_3 C3_3 H3_3 119.3 . . ?
C2_3 C3_3 H3_3 119.3 . . ?
C5_3 C4_3 C3_3 119.69(15) . . ?
C5_3 C4_3 H4_3 120.2 . . ?
C3_3 C4_3 H4_3 120.2 . . ?
C4_3 C5_3 C6_3 121.60(15) . . ?
C4_3 C5_3 H5_3 119.2 . . ?
C6_3 C5_3 H5_3 119.2 . . ?
C5_3 C6_3 C1_3 117.49(14) . . ?
C5_3 C6_3 C10_3 118.12(13) . . ?
C1_3 C6_3 C10_3 124.28(13) . . ?
C2_3 C7_3 C8_3 110.11(13) . . ?
C2_3 C7_3 C9_3 112.14(13) . . ?
C8_3 C7_3 C9_3 110.68(12) . . ?
C2_3 C7_3 H7_3 107.9 . . ?
C8_3 C7_3 H7_3 107.9 . . ?
C9_3 C7_3 H7_3 107.9 . . ?
C7_3 C8_3 H8A_3 109.5 . . ?
C7_3 C8_3 H8B_3 109.5 . . ?
H8A_3 C8_3 H8B_3 109.5 . . ?
C7_3 C8_3 H8C_3 109.5 . . ?
H8A_3 C8_3 H8C_3 109.5 . . ?
H8B_3 C8_3 H8C_3 109.5 . . ?
C7_3 C9_3 H9A_3 109.5 . . ?
C7_3 C9_3 H9B_3 109.5 . . ?
H9A_3 C9_3 H9B_3 109.5 . . ?
C7_3 C9_3 H9C_3 109.5 . . ?
H9A_3 C9_3 H9C_3 109.5 . . ?
H9B_3 C9_3 H9C_3 109.5 . . ?
C6_3 C10_3 C12_3 112.29(13) . . ?
C6_3 C10_3 C11_3 109.87(13) . . ?
C12_3 C10_3 C11_3 109.66(13) . . ?
C6_3 C10_3 H10_3 108.3 . . ?
C12_3 C10_3 H10_3 108.3 . . ?
C11_3 C10_3 H10_3 108.3 . . ?
C10_3 C11_3 H11A_3 109.5 . . ?
C10_3 C11_3 H11B_3 109.5 . . ?
H11A_3 C11_3 H11B_3 109.5 . . ?
C10_3 C11_3 H11C_3 109.5 . . ?
H11A_3 C11_3 H11C_3 109.5 . . ?
H11B_3 C11_3 H11C_3 109.5 . . ?
C10_3 C12_3 H12A_3 109.5 . . ?
C10_3 C12_3 H12B_3 109.5 . . ?
H12A_3 C12_3 H12B_3 109.5 . . ?
C10_3 C12_3 H12C_3 109.5 . . ?
H12A_3 C12_3 H12C_3 109.5 . . ?
H12B_3 C12_3 H12C_3 109.5 . . ?
C6_4 C1_4 C2_4 117.62(13) . . ?
C6_4 C1_4 Be1_1 118.88(12) . . ?
C2_4 C1_4 Be1_1 123.43(12) . . ?
C3_4 C2_4 C1_4 121.54(13) . . ?
C3_4 C2_4 C7_4 117.65(13) . . ?
C1_4 C2_4 C7_4 120.80(13) . . ?
C4_4 C3_4 C2_4 118.37(13) . . ?
C4_4 C3_4 C8_4 120.38(13) . . ?
C2_4 C3_4 C8_4 121.25(13) . . ?
C3_4 C4_4 C5_4 122.60(14) . . ?
C3_4 C4_4 H4_4 118.7 . . ?
C5_4 C4_4 H4_4 118.7 . . ?
C4_4 C5_4 C6_4 118.26(13) . . ?
C4_4 C5_4 C9_4 120.02(14) . . ?
C6_4 C5_4 C9_4 121.73(13) . . ?
C5_4 C6_4 C1_4 121.54(13) . . ?
C5_4 C6_4 C10_4 118.18(13) . . ?
C1_4 C6_4 C10_4 120.27(13) . . ?
C2_4 C7_4 H7A_4 109.5 . . ?
C2_4 C7_4 H7B_4 109.5 . . ?
H7A_4 C7_4 H7B_4 109.5 . . ?
C2_4 C7_4 H7C_4 109.5 . . ?
H7A_4 C7_4 H7C_4 109.5 . . ?
H7B_4 C7_4 H7C_4 109.5 . . ?
C3_4 C8_4 H8A_4 109.5 . . ?
C3_4 C8_4 H8B_4 109.5 . . ?
H8A_4 C8_4 H8B_4 109.5 . . ?
C3_4 C8_4 H8C_4 109.5 . . ?
H8A_4 C8_4 H8C_4 109.5 . . ?
H8B_4 C8_4 H8C_4 109.5 . . ?
C5_4 C9_4 H9A_4 109.5 . . ?
C5_4 C9_4 H9B_4 109.5 . . ?
H9A_4 C9_4 H9B_4 109.5 . . ?
C5_4 C9_4 H9C_4 109.5 . . ?
H9A_4 C9_4 H9C_4 109.5 . . ?
H9B_4 C9_4 H9C_4 109.5 . . ?
C6_4 C10_4 H10A_4 109.5 . . ?
C6_4 C10_4 H10B_4 109.5 . . ?
H10A_4 C10_4 H10B_4 109.5 . . ?
C6_4 C10_4 H10C_4 109.5 . . ?
H10A_4 C10_4 H10C_4 109.5 . . ?
H10B_4 C10_4 H10C_4 109.5 . . ?

loop_
_geom_bond_atom_site_label_1
_geom_bond_atom_site_label_2
_geom_bond_distance
_geom_bond_site_symmetry_2
_geom_bond_publ_flag
Be1_1 O1_1 1.557(2) . ?
Be1_1 C1_4 1.745(2) . ?
Be1_1 C1_2 1.810(2) . ?
O1_1 C1_1 1.2626(19) . ?
P1_1 C1_1 1.5575(16) . ?
C1_2 N1_2 1.2998(18) . ?
C1_2 C2_2 1.519(2) . ?
N1_2 C1_3 1.4622(18) . ?
N1_2 C4_2 1.5416(17) . ?
C2_2 C6_2 1.536(2) . ?
C2_2 C5_2 1.538(2) . ?
C2_2 C3_2 1.548(2) . ?
C3_2 C4_2 1.533(2) . ?
C3_2 H3A_2 0.9900 . ?
C3_2 H3AB_2 0.9900 . ?
C4_2 C8_2 1.518(2) . ?
C4_2 C7_2 1.528(2) . ?
C5_2 H5A_2 0.9800 . ?
C5_2 H5B_2 0.9800 . ?
C5_2 H5C_2 0.9800 . ?
C6_2 H6A_2 0.9800 . ?
C6_2 H6B_2 0.9800 . ?
C6_2 H6C_2 0.9800 . ?
C7_2 H7A_2 0.9800 . ?
C7_2 H7B_2 0.9800 . ?
C7_2 H7C_2 0.9800 . ?
C8_2 H8A_2 0.9800 . ?
C8_2 H8B_2 0.9800 . ?
C8_2 H8C_2 0.9800 . ?
C1_3 C6_3 1.402(2) . ?
C1_3 C2_3 1.404(2) . ?
C2_3 C3_3 1.393(2) . ?
C2_3 C7_3 1.522(2) . ?
C3_3 C4_3 1.385(2) . ?
C3_3 H3_3 0.9500 . ?
C4_3 C5_3 1.382(2) . ?
C4_3 H4_3 0.9500 . ?
C5_3 C6_3 1.394(2) . ?
C5_3 H5_3 0.9500 . ?
C6_3 C10_3 1.525(2) . ?
C7_3 C8_3 1.532(2) . ?
C7_3 C9_3 1.536(2) . ?
C7_3 H7_3 1.0000 . ?
C8_3 H8A_3 0.9800 . ?
C8_3 H8B_3 0.9800 . ?
C8_3 H8C_3 0.9800 . ?
C9_3 H9A_3 0.9800 . ?
C9_3 H9B_3 0.9800 . ?
C9_3 H9C_3 0.9800 . ?
C10_3 C12_3 1.533(2) . ?
C10_3 C11_3 1.537(2) . ?
C10_3 H10_3 1.0000 . ?
C11_3 H11A_3 0.9800 . ?
C11_3 H11B_3 0.9800 . ?
C11_3 H11C_3 0.9800 . ?
C12_3 H12A_3 0.9800 . ?
C12_3 H12B_3 0.9800 . ?
C12_3 H12C_3 0.9800 . ?
C1_4 C6_4 1.411(2) . ?
C1_4 C2_4 1.413(2) . ?
C2_4 C3_4 1.403(2) . ?
C2_4 C7_4 1.511(2) . ?
C3_4 C4_4 1.386(2) . ?
C3_4 C8_4 1.511(2) . ?
C4_4 C5_4 1.389(2) . ?
C4_4 H4_4 0.9500 . ?
C5_4 C6_4 1.405(2) . ?
C5_4 C9_4 1.506(2) . ?
C6_4 C10_4 1.517(2) . ?
C7_4 H7A_4 0.9800 . ?
C7_4 H7B_4 0.9800 . ?
C7_4 H7C_4 0.9800 . ?
C8_4 H8A_4 0.9800 . ?
C8_4 H8B_4 0.9800 . ?
C8_4 H8C_4 0.9800 . ?
C9_4 H9A_4 0.9800 . ?
C9_4 H9B_4 0.9800 . ?
C9_4 H9C_4 0.9800 . ?
C10_4 H10A_4 0.9800 . ?
C10_4 H10B_4 0.9800 . ?
C10_4 H10C_4 0.9800 . ?

loop_
_geom_torsion_atom_site_label_1
_geom_torsion_atom_site_label_2
_geom_torsion_atom_site_label_3
_geom_torsion_atom_site_label_4
_geom_torsion
_geom_torsion_site_symmetry_1
_geom_torsion_site_symmetry_2
_geom_torsion_site_symmetry_3
_geom_torsion_site_symmetry_4
_geom_torsion_publ_flag
C1_4 Be1_1 O1_1 C1_1 -6.6(2) . . . . ?
C1_2 Be1_1 O1_1 C1_1 174.83(14) . . . . ?
O1_1 Be1_1 C1_2 N1_2 -28.9(2) . . . . ?
C1_4 Be1_1 C1_2 N1_2 152.60(15) . . . . ?
O1_1 Be1_1 C1_2 C2_2 151.27(13) . . . . ?
C1_4 Be1_1 C1_2 C2_2 -27.3(2) . . . . ?
C2_2 C1_2 N1_2 C1_3 -170.60(12) . . . . ?
Be1_1 C1_2 N1_2 C1_3 9.5(2) . . . . ?
C2_2 C1_2 N1_2 C4_2 9.24(16) . . . . ?
Be1_1 C1_2 N1_2 C4_2 -170.62(12) . . . . ?
N1_2 C1_2 C2_2 C6_2 -117.56(14) . . . . ?
Be1_1 C1_2 C2_2 C6_2 62.32(17) . . . . ?
N1_2 C1_2 C2_2 C5_2 123.61(13) . . . . ?
Be1_1 C1_2 C2_2 C5_2 -56.52(17) . . . . ?
N1_2 C1_2 C2_2 C3_2 5.10(15) . . . . ?
Be1_1 C1_2 C2_2 C3_2 -175.03(12) . . . . ?
C1_2 C2_2 C3_2 C4_2 -16.96(15) . . . . ?
C6_2 C2_2 C3_2 C4_2 105.55(14) . . . . ?
C5_2 C2_2 C3_2 C4_2 -131.82(13) . . . . ?
C2_2 C3_2 C4_2 C8_2 141.62(13) . . . . ?
C2_2 C3_2 C4_2 C7_2 -93.22(14) . . . . ?
C2_2 C3_2 C4_2 N1_2 20.65(14) . . . . ?
C1_2 N1_2 C4_2 C8_2 -140.48(14) . . . . ?
C1_3 N1_2 C4_2 C8_2 39.36(17) . . . . ?
C1_2 N1_2 C4_2 C7_2 98.61(15) . . . . ?
C1_3 N1_2 C4_2 C7_2 -81.55(16) . . . . ?
C1_2 N1_2 C4_2 C3_2 -19.31(15) . . . . ?
C1_3 N1_2 C4_2 C3_2 160.53(12) . . . . ?
C1_2 N1_2 C1_3 C6_3 -84.06(18) . . . . ?
C4_2 N1_2 C1_3 C6_3 96.11(16) . . . . ?
C1_2 N1_2 C1_3 C2_3 92.10(16) . . . . ?
C4_2 N1_2 C1_3 C2_3 -87.73(16) . . . . ?
C6_3 C1_3 C2_3 C3_3 -1.6(2) . . . . ?
N1_2 C1_3 C2_3 C3_3 -177.68(12) . . . . ?
C6_3 C1_3 C2_3 C7_3 174.94(13) . . . . ?
N1_2 C1_3 C2_3 C7_3 -1.2(2) . . . . ?
C1_3 C2_3 C3_3 C4_3 -0.2(2) . . . . ?
C7_3 C2_3 C3_3 C4_3 -176.86(14) . . . . ?
C2_3 C3_3 C4_3 C5_3 0.7(2) . . . . ?
C3_3 C4_3 C5_3 C6_3 0.4(2) . . . . ?
C4_3 C5_3 C6_3 C1_3 -2.0(2) . . . . ?
C4_3 C5_3 C6_3 C10_3 174.35(14) . . . . ?
C2_3 C1_3 C6_3 C5_3 2.6(2) . . . . ?
N1_2 C1_3 C6_3 C5_3 178.59(13) . . . . ?
C2_3 C1_3 C6_3 C10_3 -173.49(14) . . . . ?
N1_2 C1_3 C6_3 C10_3 2.5(2) . . . . ?
C3_3 C2_3 C7_3 C8_3 70.96(17) . . . . ?
C1_3 C2_3 C7_3 C8_3 -105.53(16) . . . . ?
C3_3 C2_3 C7_3 C9_3 -52.75(18) . . . . ?
C1_3 C2_3 C7_3 C9_3 130.76(15) . . . . ?
C5_3 C6_3 C10_3 C12_3 59.22(19) . . . . ?
C1_3 C6_3 C10_3 C12_3 -124.69(16) . . . . ?
C5_3 C6_3 C10_3 C11_3 -63.11(17) . . . . ?
C1_3 C6_3 C10_3 C11_3 112.98(16) . . . . ?
O1_1 Be1_1 C1_4 C6_4 -62.6(2) . . . . ?
C1_2 Be1_1 C1_4 C6_4 115.80(16) . . . . ?
O1_1 Be1_1 C1_4 C2_4 114.29(16) . . . . ?
C1_2 Be1_1 C1_4 C2_4 -67.3(2) . . . . ?
C6_4 C1_4 C2_4 C3_4 2.2(2) . . . . ?
Be1_1 C1_4 C2_4 C3_4 -174.69(13) . . . . ?
C6_4 C1_4 C2_4 C7_4 -176.67(13) . . . . ?
Be1_1 C1_4 C2_4 C7_4 6.4(2) . . . . ?
C1_4 C2_4 C3_4 C4_4 -2.6(2) . . . . ?
C7_4 C2_4 C3_4 C4_4 176.38(13) . . . . ?
C1_4 C2_4 C3_4 C8_4 177.58(13) . . . . ?
C7_4 C2_4 C3_4 C8_4 -3.5(2) . . . . ?
C2_4 C3_4 C4_4 C5_4 0.5(2) . . . . ?
C8_4 C3_4 C4_4 C5_4 -179.60(14) . . . . ?
C3_4 C4_4 C5_4 C6_4 1.7(2) . . . . ?
C3_4 C4_4 C5_4 C9_4 -178.19(14) . . . . ?
C4_4 C5_4 C6_4 C1_4 -2.0(2) . . . . ?
C9_4 C5_4 C6_4 C1_4 177.88(14) . . . . ?
C4_4 C5_4 C6_4 C10_4 178.91(14) . . . . ?
C9_4 C5_4 C6_4 C10_4 -1.2(2) . . . . ?
C2_4 C1_4 C6_4 C5_4 0.1(2) . . . . ?
Be1_1 C1_4 C6_4 C5_4 177.17(13) . . . . ?
C2_4 C1_4 C6_4 C10_4 179.15(13) . . . . ?
Be1_1 C1_4 C6_4 C10_4 -3.8(2) . . . . ?
